data_9017786
loop_
_publ_author_name
'Bocchio, R.'
'Brajkovic, A.'
'Pilati, T.'

_publ_section_title
;
 Crystal chemistry of the olivines in the peridotites from the Ivrea-
 Verbano Zone (Western Italian Alps)
 Note: Sample 77IVBL11
;
_journal_name_full 'Neues Jahrbuch fur Mineralogie, Monatshefte'
_journal_page_first 313
_journal_page_last 324
_journal_volume 7
_journal_year 1986
_chemical_compound_source 'Balmuccia, Ivrea-Verbano Zone, Western Italian Alps'
_chemical_formula_sum 'Fe0.2 Mg1.8 O4 Si'
_chemical_name_mineral Forsterite
_space_group_IT_number 62
_space_group_name_Hall '-P 2c 2ab'
_space_group_name_H-M_alt 'P b n m'
_symmetry_space_group_name_H-M 'P b n m'
_cell_angle_alpha 90
_cell_angle_beta 90
_cell_angle_gamma 90
_cell_length_a 4.764
_cell_length_b 10.226
_cell_length_c 5.991
_cell_formula_units_Z 4
_cell_volume 291.862
_database_code_amcsd 0020389
_exptl_crystal_density_diffrn 3.345
_cod_data_source_file inputs/fixed/downloads/18/18918.cif
_cod_data_source_block 18918
_cod_original_formula_sum '(Mg1.8 Fe.2) Si O4'
_cod_database_code 9017786

loop_
_space_group_symop_operation_xyz
x,y,z
x,y,1/2-z
-x,-y,1/2+z
1/2+x,1/2-y,1/2+z
1/2-x,1/2+y,1/2-z
1/2-x,1/2+y,z
1/2+x,1/2-y,-z
-x,-y,-z

loop_
_atom_site_aniso_label
_atom_site_aniso_U_11
_atom_site_aniso_U_22
_atom_site_aniso_U_33
_atom_site_aniso_U_12
_atom_site_aniso_U_13
_atom_site_aniso_U_23
Mg1 0.00930 0.00830 0.00900 0.00010 -0.00070 -0.00140
Fe1 0.00930 0.00830 0.00900 0.00010 -0.00070 -0.00140
Mg2 0.01110 0.00610 0.00980 0.00010 0.00000 0.00000
Fe2 0.01110 0.00610 0.00980 0.00010 0.00000 0.00000
Si 0.00750 0.00520 0.00840 0.00020 0.00000 0.00000
O1 0.00780 0.00740 0.00990 0.00050 0.00000 0.00000
O2 0.01020 0.00490 0.01080 0.00020 0.00000 0.00000
O3 0.00940 0.00800 0.00950 0.00040 0.00000 0.00120

loop_
_atom_site_label
_atom_site_fract_x
_atom_site_fract_y
_atom_site_fract_z
_atom_site_occupancy
Mg1 0.00000 0.00000 0.00000 0.90100
Fe1 0.00000 0.00000 0.00000 0.09900
Mg2 -0.00990 0.27769 0.25000 0.89900
Fe2 -0.00990 0.27769 0.25000 0.10100
Si 0.42690 0.09434 0.25000 1.00000
O1 0.76560 0.09170 0.25000 1.00000
O2 0.27960 -0.05230 0.25000 1.00000
O3 0.27830 0.16339 0.03320 1.00000

loop_
_cod_related_entry_id
_cod_related_entry_database
_cod_related_entry_code
1 AMCSD 0020389
